data_1525170
loop_
_publ_author_name
'Rossell, H.J.'

_publ_section_title
;
 Fluorite-related phases Ln3 M O7, Ln= rare earth, Y or Sc, M= Nb, Sb or
 Ta
;
_journal_name_full 'Journal of Solid State Chemistry'
_journal_page_first 115
_journal_page_last 122
_journal_volume 27
_journal_year 1979
_chemical_formula_sum 'Gd O7 Sb Y2'
_chemical_name_systematic 'Y2 Gd Sb O7'
_space_group_IT_number 20
_symmetry_space_group_name_Hall 'C 2c 2'
_symmetry_space_group_name_H-M 'C 2 2 21'
_cell_angle_alpha 90
_cell_angle_beta 90
_cell_angle_gamma 90
_cell_formula_units_Z 4
_cell_length_a 10.5172
_cell_length_b 7.4527
_cell_length_c 7.4806
_cell_volume 586.341
_citation_journal_id_ASTM JSSCBI
_cod_data_source_file Rossell_JSSCBI_1979_408.cif
_cod_data_source_block Gd1O7Sb1Y2
_cod_original_cell_volume 586.3409
_cod_original_formula_sum 'Gd1 O7 Sb1 Y2'
_cod_database_code 1525170

loop_
_symmetry_equiv_pos_as_xyz
x,y,z
-x,-y,z+1/2
x,-y,-z
-x,y,-z+1/2
x+1/2,y+1/2,z
-x+1/2,-y+1/2,z+1/2
x+1/2,-y+1/2,-z
-x+1/2,y+1/2,-z+1/2

loop_
_atom_site_label
_atom_site_type_symbol
_atom_site_fract_x
_atom_site_fract_y
_atom_site_fract_z
_atom_site_occupancy
_atom_site_U_iso_or_equiv
O1 O-2 0.129 0.205 0.285 1 0.0
O4 O-2 0.141 0.5 0.5 1 0.0
Gd1 Gd+3 0 0.487 0.25 0.626 0.0
Y1 Y+3 0 0.487 0.25 0.374 0.0
Gd2 Gd+3 0.2331 0.2343 0.009 0.187 0.0
Sb1 Sb+5 0 0 0.25 1 0.0
O5 O-2 0.062 0 0 1 0.0
O2 O-2 0.132 0.8 0.299 1 0.0
O3 O-2 0.137 0.5 0 1 0.0
Y2 Y+3 0.2331 0.2343 0.009 0.813 0.0
